data_2231304
loop_
_publ_author_name
'Fun, Hoong-Kun'
'Chantrapromma, Suchada'
'Boonnak, Nawong'
'Karalai, Chatchanok'
'Chantrapromma, Kan'

_publ_section_title
;
 Redetermination and absolute configuration of pruniflorone M
 monohydrate
;
_journal_coeditor_code SJ5174
_journal_issue 8
_journal_name_full 'Acta Crystallographica Section E'
_journal_page_first o1916
_journal_page_last o1917
_journal_paper_doi 10.1107/S1600536811025177
_journal_volume 67
_journal_year 2011
_chemical_formula_iupac 'C18 H16 O6, H2 O'
_chemical_formula_moiety 'C18 H16 O6, H2 O'
_chemical_formula_sum 'C18 H18 O7'
_chemical_formula_weight 346.32
_chemical_melting_point_gt 508
_chemical_melting_point_lt 510
_chemical_name_common
;
Pruniflorone M monohydrate
;
_chemical_name_systematic
;
(2<i>R</i>)-5,10-Dihydroxy-2-hydroxymethyl-1,1-dimethyl-1<i>H</i>-
furo[2,3-<i>c</i>]xanthen-6-one monohydrate
;
_space_group_IT_number 19
_symmetry_cell_setting orthorhombic
_symmetry_space_group_name_Hall 'P 2ac 2ab'
_symmetry_space_group_name_H-M 'P 21 21 21'
_atom_sites_solution_hydrogens geom
_atom_sites_solution_primary direct
_atom_sites_solution_secondary difmap
_audit_creation_method SHELXL-97
_cell_angle_alpha 90.00
_cell_angle_beta 90.00
_cell_angle_gamma 90.00
_cell_formula_units_Z 8
_cell_length_a 9.8887(3)
_cell_length_b 15.6028(4)
_cell_length_c 20.4857(5)
_cell_measurement_reflns_used 4981
_cell_measurement_temperature 100
_cell_measurement_theta_max 63.48
_cell_measurement_theta_min 5.30
_cell_volume 3160.77(15)
_computing_cell_refinement 'SAINT (Bruker, 2009)'
_computing_data_collection 'APEX2 (Bruker, 2009)'
_computing_data_reduction 'SAINT (Bruker, 2009)'
_computing_molecular_graphics 'SHELXTL (Sheldrick, 2008)'
_computing_publication_material
;
SHELXTL (Sheldrick, 2008) and PLATON (Spek, 2009)
;
_computing_structure_refinement 'SHELXTL (Sheldrick, 2008)'
_computing_structure_solution 'SHELXTL (Sheldrick, 2008)'
_diffrn_ambient_temperature 100
_diffrn_measured_fraction_theta_full 0.982
_diffrn_measured_fraction_theta_max 0.983
_diffrn_measurement_device_type 'Bruker APEX DUO CCD area-detector'
_diffrn_measurement_method '\f and \w'
_diffrn_radiation_monochromator graphite
_diffrn_radiation_source 'sealed tube'
_diffrn_radiation_type CuK\a
_diffrn_radiation_wavelength 1.54178
_diffrn_reflns_av_R_equivalents 0.0210
_diffrn_reflns_av_sigmaI/netI 0.0246
_diffrn_reflns_limit_h_max 11
_diffrn_reflns_limit_h_min -7
_diffrn_reflns_limit_k_max 18
_diffrn_reflns_limit_k_min -18
_diffrn_reflns_limit_l_max 23
_diffrn_reflns_limit_l_min -23
_diffrn_reflns_number 13449
_diffrn_reflns_theta_full 63.48
_diffrn_reflns_theta_max 63.48
_diffrn_reflns_theta_min 5.30
_diffrn_standards_number 0
_exptl_absorpt_coefficient_mu 0.951
_exptl_absorpt_correction_T_max 0.9126
_exptl_absorpt_correction_T_min 0.6272
_exptl_absorpt_correction_type multi-scan
_exptl_absorpt_process_details '(SADABS; Bruker, 2009)'
_exptl_crystal_colour yellow
_exptl_crystal_density_diffrn 1.456
_exptl_crystal_density_method 'not measured'
_exptl_crystal_description block
_exptl_crystal_F_000 1456
_exptl_crystal_size_max 0.54
_exptl_crystal_size_mid 0.17
_exptl_crystal_size_min 0.10
_refine_diff_density_max 0.559
_refine_diff_density_min -0.231
_refine_ls_abs_structure_details 'Flack (1983), 2102 Friedel pairs'
_refine_ls_abs_structure_Flack 0.06(19)
_refine_ls_extinction_method none
_refine_ls_goodness_of_fit_ref 1.021
_refine_ls_hydrogen_treatment constr
_refine_ls_matrix_type full
_refine_ls_number_parameters 456
_refine_ls_number_reflns 4981
_refine_ls_number_restraints 0
_refine_ls_restrained_S_all 1.021
_refine_ls_R_factor_all 0.0446
_refine_ls_R_factor_gt 0.0428
_refine_ls_shift/su_max 0.001
_refine_ls_shift/su_mean 0.001
_refine_ls_structure_factor_coef Fsqd
_refine_ls_weighting_details 'calc w=1/[\s^2^(Fo^2^)+(0.0751P)^2^+0.9688P] where P=(Fo^2^+2Fc^2^)/3'
_refine_ls_weighting_scheme calc
_refine_ls_wR_factor_gt 0.1181
_refine_ls_wR_factor_ref 0.1204
_reflns_number_gt 4753
_reflns_number_total 4981
_reflns_threshold_expression I>2\s(I)
_cod_data_source_file sj5174.cif
_cod_data_source_block I
_cod_database_code 2231304
_cod_database_fobs_code 2231304

loop_
_symmetry_equiv_pos_as_xyz
'x, y, z'
'-x+1/2, -y, z+1/2'
'-x, y+1/2, -z+1/2'
'x+1/2, -y+1/2, -z'

loop_
_atom_site_type_symbol
_atom_site_label
_atom_site_fract_x
_atom_site_fract_y
_atom_site_fract_z
_atom_site_U_iso_or_equiv
_atom_site_adp_type
_atom_site_calc_flag
_atom_site_refinement_flags
_atom_site_occupancy
_atom_site_symmetry_multiplicity
O O1A 0.40973(17) 0.43207(10) 0.67334(7) 0.0370(4) Uani d . 1 1
O O2A 0.3650(2) 0.44183(12) 0.87235(8) 0.0512(5) Uani d . 1 1
O O3A 0.18470(19) 0.55552(12) 0.85896(8) 0.0483(4) Uani d . 1 1
H H3OA 0.2444 0.5118 0.8781 0.072 Uiso d R 1 1
O O4A 0.58566(19) 0.32867(12) 0.61541(8) 0.0484(4) Uani d . 1 1
H H4OA 0.6449 0.2869 0.6019 0.062(9) Uiso d R 1 1
O O5A 0.06909(18) 0.63151(11) 0.64104(8) 0.0444(4) Uani d . 1 1
O O6A 0.1454(2) 0.74151(11) 0.54195(9) 0.0551(5) Uani d . 1 1
H H6OA 0.0952 0.7697 0.5655 0.083 Uiso calc R 1 1
C C1A 0.2000(2) 0.54898(15) 0.79348(11) 0.0357(5) Uani d . 1 1
C C2A 0.1201(2) 0.59682(17) 0.75260(11) 0.0381(5) Uani d . 1 1
H H2A 0.0538 0.6334 0.7688 0.046 Uiso calc R 1 1
C C3A 0.1426(2) 0.58815(14) 0.68612(11) 0.0353(5) Uani d . 1 1
C C4A 0.2403(2) 0.53548(14) 0.65853(11) 0.0339(5) Uani d . 1 1
C C5A 0.5798(2) 0.32706(15) 0.68149(11) 0.0378(5) Uani d . 1 1
C C6A 0.6618(3) 0.27595(16) 0.71967(13) 0.0426(6) Uani d . 1 1
H H6A 0.7249 0.2404 0.6997 0.051 Uiso calc R 1 1
C C7A 0.6521(3) 0.27649(16) 0.78758(13) 0.0460(6) Uani d . 1 1
H H7A 0.7088 0.2418 0.8123 0.055 Uiso calc R 1 1
C C8A 0.5592(3) 0.32806(16) 0.81792(12) 0.0428(6) Uani d . 1 1
H H8A 0.5519 0.3275 0.8632 0.051 Uiso calc R 1 1
C C9A 0.4758(3) 0.38129(15) 0.78110(11) 0.0375(5) Uani d . 1 1
C C10A 0.3778(2) 0.43875(15) 0.81172(11) 0.0374(5) Uani d . 1 1
C C11A 0.2983(2) 0.49098(15) 0.76823(11) 0.0341(5) Uani d . 1 1
C C12A 0.3168(2) 0.48597(14) 0.70018(11) 0.0336(5) Uani d . 1 1
C C13A 0.4870(2) 0.38085(15) 0.71280(11) 0.0345(5) Uani d . 1 1
C C14A 0.2429(2) 0.54925(16) 0.58514(11) 0.0376(5) Uani d . 1 1
C C15A 0.1020(3) 0.59373(16) 0.57746(11) 0.0409(5) Uani d . 1 1
H H15A 0.0355 0.5485 0.5691 0.049 Uiso calc R 1 1
C C16A 0.0818(3) 0.66176(16) 0.52624(12) 0.0476(6) Uani d . 1 1
H H16A 0.1176 0.6411 0.4851 0.057 Uiso calc R 1 1
H H16B -0.0144 0.6714 0.5205 0.057 Uiso calc R 1 1
C C17A 0.3638(3) 0.6064(2) 0.56656(13) 0.0528(7) Uani d . 1 1
H H17A 0.4466 0.5770 0.5764 0.079 Uiso calc R 1 1
H H17B 0.3598 0.6589 0.5910 0.079 Uiso calc R 1 1
H H17C 0.3604 0.6190 0.5207 0.079 Uiso calc R 1 1
C C18A 0.2474(3) 0.46718(18) 0.54526(13) 0.0535(7) Uani d . 1 1
H H18A 0.3326 0.4391 0.5520 0.080 Uiso calc R 1 1
H H18B 0.2370 0.4807 0.4998 0.080 Uiso calc R 1 1
H H18C 0.1754 0.4299 0.5588 0.080 Uiso calc R 1 1
O O1B 0.59342(16) 0.57000(10) 0.32981(7) 0.0359(4) Uani d . 1 1
O O2B 0.64340(19) 0.55237(12) 0.13115(7) 0.0489(4) Uani d . 1 1
O O3B 0.82577(19) 0.44097(12) 0.14837(8) 0.0470(4) Uani d . 1 1
H H3OB 0.7592 0.4841 0.1249 0.070 Uiso d R 1 1
O O4B 0.42557(18) 0.67981(11) 0.38433(7) 0.0433(4) Uani d . 1 1
H H4OB 0.3510 0.7205 0.3997 0.065 Uiso d R 1 1
O O5B 0.9092(2) 0.35711(12) 0.36836(9) 0.0535(5) Uani d . 1 1
O O6B 0.9636(4) 0.2762(3) 0.49615(14) 0.1384(16) Uani d . 1 1
H H6OB 0.9941 0.2549 0.4626 0.208 Uiso calc R 1 1
C C1B 0.8046(2) 0.44754(15) 0.21360(11) 0.0356(5) Uani d . 1 1
C C2B 0.8789(3) 0.39760(16) 0.25614(11) 0.0395(5) Uani d . 1 1
H H2B 0.9461 0.3606 0.2415 0.047 Uiso calc R 1 1
C C3B 0.8480(3) 0.40551(15) 0.32155(11) 0.0386(5) Uani d . 1 1
C C4B 0.7515(2) 0.46058(14) 0.34767(11) 0.0353(5) Uani d . 1 1
C C5B 0.4287(2) 0.67673(14) 0.31800(11) 0.0348(5) Uani d . 1 1
C C6B 0.3467(3) 0.72657(16) 0.27867(13) 0.0444(6) Uani d . 1 1
H H6B 0.2848 0.7640 0.2975 0.053 Uiso calc R 1 1
C C7B 0.3563(3) 0.72109(17) 0.21084(13) 0.0496(7) Uani d . 1 1
H H7B 0.2996 0.7545 0.1850 0.059 Uiso calc R 1 1
C C8B 0.4466(3) 0.66814(16) 0.18191(12) 0.0437(6) Uani d . 1 1
H H8B 0.4534 0.6663 0.1367 0.052 Uiso calc R 1 1
C C9B 0.5303(2) 0.61584(15) 0.22073(11) 0.0348(5) Uani d . 1 1
C C10B 0.6281(2) 0.55735(15) 0.19175(10) 0.0359(5) Uani d . 1 1
C C11B 0.7058(2) 0.50642(15) 0.23627(11) 0.0336(5) Uani d . 1 1
C C12B 0.6838(2) 0.51255(14) 0.30405(11) 0.0313(5) Uani d . 1 1
C C13B 0.5192(2) 0.61998(14) 0.28842(11) 0.0328(5) Uani d . 1 1
C C14B 0.7477(2) 0.45210(16) 0.42106(11) 0.0396(5) Uani d . 1 1
C C15B 0.8276(3) 0.36851(19) 0.42911(13) 0.0539(7) Uani d . 1 1
H H15B 0.7623 0.3214 0.4312 0.065 Uiso calc R 1 1
C C16B 0.9217(3) 0.35831(15) 0.48366(10) 0.0792(11) Uani d . 1 1
H H16C 0.8832 0.3818 0.5229 0.095 Uiso d R 1 1
H H16D 1.0059 0.3875 0.4745 0.095 Uiso d R 1 1
C C17B 0.8116(3) 0.53045(15) 0.45315(10) 0.0629(8) Uani d R 1 1
H H17D 0.9028 0.5369 0.4379 0.094 Uiso calc R 1 1
H H17E 0.8119 0.5231 0.4997 0.094 Uiso calc R 1 1
H H17F 0.7604 0.5806 0.4421 0.094 Uiso calc R 1 1
C C18B 0.6051(3) 0.4398(2) 0.44913(14) 0.0662(8) Uani d . 1 1
H H18D 0.5559 0.4927 0.4460 0.099 Uiso calc R 1 1
H H18E 0.6115 0.4230 0.4941 0.099 Uiso calc R 1 1
H H18F 0.5588 0.3961 0.4249 0.099 Uiso calc R 1 1
O O1WA 0.7567(3) 0.21065(14) 0.56948(11) 0.0822(8) Uani d . 1 1
H H1WA 0.7741 0.1639 0.5869 0.123 Uiso d R 1 1
H H2WA 0.8243 0.2244 0.5407 0.123 Uiso d R 1 1
O O1WB 0.2432(2) 0.79095(14) 0.42531(11) 0.0745(7) Uani d . 1 1
H H1WB 0.1943 0.7889 0.4620 0.112 Uiso d R 1 1
H H2WB 0.2087 0.8328 0.4072 0.112 Uiso d R 1 1

loop_
_atom_site_aniso_label
_atom_site_aniso_U_11
_atom_site_aniso_U_22
_atom_site_aniso_U_33
_atom_site_aniso_U_12
_atom_site_aniso_U_13
_atom_site_aniso_U_23
O1A 0.0379(9) 0.0434(8) 0.0296(8) 0.0054(8) 0.0003(7) 0.0028(7)
O2A 0.0608(11) 0.0647(11) 0.0282(8) 0.0099(10) -0.0001(8) 0.0017(8)
O3A 0.0581(11) 0.0559(10) 0.0308(8) 0.0056(9) 0.0069(8) -0.0025(8)
O4A 0.0507(10) 0.0568(10) 0.0378(9) 0.0077(9) 0.0027(8) 0.0010(8)
O5A 0.0495(10) 0.0472(9) 0.0366(8) 0.0105(8) -0.0005(7) 0.0036(7)
O6A 0.0697(13) 0.0465(9) 0.0491(10) 0.0035(9) 0.0140(9) 0.0032(8)
C1A 0.0389(12) 0.0386(12) 0.0297(11) -0.0064(10) 0.0026(9) -0.0022(10)
C2A 0.0401(13) 0.0396(12) 0.0346(12) -0.0005(11) 0.0056(10) -0.0039(9)
C3A 0.0337(12) 0.0364(11) 0.0358(12) -0.0034(10) -0.0022(10) 0.0030(10)
C4A 0.0358(12) 0.0363(11) 0.0296(12) -0.0027(10) -0.0005(9) -0.0001(9)
C5A 0.0377(13) 0.0385(11) 0.0371(12) -0.0047(11) 0.0006(10) 0.0021(10)
C6A 0.0409(14) 0.0387(12) 0.0482(14) 0.0029(12) -0.0041(11) -0.0003(11)
C7A 0.0492(15) 0.0405(13) 0.0484(14) 0.0062(13) -0.0079(12) 0.0060(11)
C8A 0.0475(15) 0.0425(12) 0.0385(13) -0.0009(12) -0.0093(11) 0.0020(11)
C9A 0.0388(13) 0.0396(13) 0.0341(12) -0.0045(11) -0.0034(10) 0.0017(10)
C10A 0.0368(13) 0.0439(12) 0.0314(11) -0.0035(11) -0.0024(10) 0.0024(10)
C11A 0.0351(12) 0.0376(11) 0.0297(11) -0.0067(10) 0.0005(9) 0.0001(10)
C12A 0.0315(12) 0.0353(11) 0.0341(12) -0.0043(10) 0.0012(10) -0.0033(9)
C13A 0.0332(12) 0.0358(12) 0.0344(11) -0.0043(10) -0.0036(9) 0.0013(9)
C14A 0.0408(13) 0.0441(12) 0.0279(11) -0.0001(11) -0.0011(9) 0.0020(10)
C15A 0.0407(13) 0.0451(12) 0.0370(12) -0.0020(11) -0.0020(10) 0.0000(10)
C16A 0.0545(15) 0.0507(14) 0.0378(13) 0.0056(13) -0.0074(12) 0.0036(11)
C17A 0.0467(15) 0.0684(17) 0.0435(14) -0.0061(14) 0.0012(12) 0.0105(13)
C18A 0.0688(19) 0.0559(15) 0.0358(13) 0.0049(14) -0.0066(12) -0.0031(11)
O1B 0.0369(9) 0.0433(8) 0.0274(7) 0.0066(7) 0.0002(6) -0.0002(7)
O2B 0.0573(11) 0.0624(11) 0.0269(8) 0.0038(10) 0.0001(8) -0.0015(8)
O3B 0.0565(11) 0.0537(10) 0.0307(8) 0.0019(9) 0.0080(8) -0.0073(8)
O4B 0.0482(10) 0.0480(9) 0.0339(8) 0.0089(8) 0.0033(8) -0.0014(7)
O5B 0.0621(12) 0.0578(11) 0.0407(9) 0.0249(10) -0.0030(9) 0.0005(8)
O6B 0.152(3) 0.180(3) 0.0829(18) 0.119(3) 0.0523(19) 0.066(2)
C1B 0.0375(12) 0.0370(11) 0.0323(11) -0.0074(10) 0.0037(10) -0.0076(9)
C2B 0.0393(13) 0.0366(11) 0.0426(13) 0.0030(11) 0.0017(11) -0.0058(10)
C3B 0.0419(13) 0.0361(11) 0.0379(12) 0.0043(10) -0.0042(11) -0.0019(10)
C4B 0.0383(12) 0.0343(11) 0.0333(12) -0.0002(10) -0.0021(9) -0.0045(9)
C5B 0.0361(12) 0.0348(11) 0.0336(11) -0.0027(10) -0.0001(10) -0.0009(9)
C6B 0.0457(14) 0.0386(12) 0.0488(14) 0.0061(12) -0.0013(12) -0.0004(11)
C7B 0.0560(17) 0.0451(13) 0.0476(15) 0.0068(14) -0.0128(13) 0.0047(12)
C8B 0.0521(15) 0.0474(13) 0.0315(12) -0.0016(13) -0.0073(11) 0.0034(11)
C9B 0.0359(12) 0.0366(12) 0.0320(11) -0.0040(10) -0.0048(9) 0.0002(9)
C10B 0.0375(13) 0.0421(12) 0.0280(11) -0.0084(11) 0.0000(9) -0.0020(10)
C11B 0.0328(11) 0.0370(11) 0.0310(11) -0.0046(10) -0.0012(9) -0.0028(10)
C12B 0.0306(12) 0.0325(11) 0.0307(11) -0.0011(9) 0.0015(9) -0.0022(9)
C13B 0.0309(12) 0.0319(11) 0.0355(12) -0.0020(10) -0.0030(9) 0.0024(9)
C14B 0.0434(14) 0.0447(13) 0.0308(12) 0.0000(11) -0.0027(10) 0.0013(10)
C15B 0.0582(17) 0.0585(15) 0.0449(14) 0.0020(14) 0.0059(13) 0.0060(12)
C16B 0.0600(19) 0.128(3) 0.0492(17) 0.033(2) -0.0001(14) 0.0274(19)
C17B 0.093(2) 0.0581(16) 0.0370(14) -0.0074(17) -0.0121(15) -0.0035(12)
C18B 0.0537(17) 0.098(2) 0.0468(15) 0.0024(17) 0.0042(13) 0.0220(16)
O1WA 0.117(2) 0.0625(12) 0.0666(14) 0.0365(14) 0.0257(13) 0.0038(11)
O1WB 0.0965(18) 0.0644(12) 0.0627(14) 0.0328(13) 0.0390(12) 0.0206(11)

loop_
_atom_type_symbol
_atom_type_description
_atom_type_scat_dispersion_real
_atom_type_scat_dispersion_imag
_atom_type_scat_source
C C 0.0181 0.0091 'International Tables Vol C Tables 4.2.6.8 and 6.1.1.4'
H H 0.0000 0.0000 'International Tables Vol C Tables 4.2.6.8 and 6.1.1.4'
O O 0.0492 0.0322 'International Tables Vol C Tables 4.2.6.8 and 6.1.1.4'

loop_
_geom_angle_atom_site_label_1
_geom_angle_atom_site_label_2
_geom_angle_atom_site_label_3
_geom_angle
C12A O1A C13A 119.90(17)
C1A O3A H3OA 106.0
C5A O4A H4OA 108.4
C3A O5A C15A 106.59(18)
C16A O6A H6OA 109.5
O3A C1A C2A 119.9(2)
O3A C1A C11A 118.9(2)
C2A C1A C11A 121.1(2)
C1A C2A C3A 117.0(2)
C1A C2A H2A 121.5
C3A C2A H2A 121.5
O5A C3A C2A 122.3(2)
O5A C3A C4A 113.02(19)
C2A C3A C4A 124.7(2)
C12A C4A C3A 117.5(2)
C12A C4A C14A 133.1(2)
C3A C4A C14A 109.32(19)
O4A C5A C6A 123.5(2)
O4A C5A C13A 118.3(2)
C6A C5A C13A 118.2(2)
C5A C6A C7A 121.4(2)
C5A C6A H6A 119.3
C7A C6A H6A 119.3
C8A C7A C6A 120.2(2)
C8A C7A H7A 119.9
C6A C7A H7A 119.9
C7A C8A C9A 120.1(2)
C7A C8A H8A 119.9
C9A C8A H8A 119.9
C8A C9A C13A 119.4(2)
C8A C9A C10A 121.7(2)
C13A C9A C10A 118.9(2)
O2A C10A C11A 122.5(2)
O2A C10A C9A 121.1(2)
C11A C10A C9A 116.32(19)
C12A C11A C1A 118.9(2)
C12A C11A C10A 120.6(2)
C1A C11A C10A 120.4(2)
O1A C12A C4A 117.8(2)
O1A C12A C11A 121.5(2)
C4A C12A C11A 120.7(2)
O1A C13A C5A 116.4(2)
O1A C13A C9A 122.8(2)
C5A C13A C9A 120.8(2)
C4A C14A C18A 114.4(2)
C4A C14A C17A 109.87(19)
C18A C14A C17A 109.4(2)
C4A C14A C15A 98.47(18)
C18A C14A C15A 110.2(2)
C17A C14A C15A 114.2(2)
O5A C15A C16A 107.8(2)
O5A C15A C14A 106.66(19)
C16A C15A C14A 120.1(2)
O5A C15A H15A 107.2
C16A C15A H15A 107.2
C14A C15A H15A 107.2
O6A C16A C15A 113.4(2)
O6A C16A H16A 108.9
C15A C16A H16A 108.9
O6A C16A H16B 108.9
C15A C16A H16B 108.9
H16A C16A H16B 107.7
C14A C17A H17A 109.5
C14A C17A H17B 109.5
H17A C17A H17B 109.5
C14A C17A H17C 109.5
H17A C17A H17C 109.5
H17B C17A H17C 109.5
C14A C18A H18A 109.5
C14A C18A H18B 109.5
H18A C18A H18B 109.5
C14A C18A H18C 109.5
H18A C18A H18C 109.5
H18B C18A H18C 109.5
C13B O1B C12B 118.98(17)
C1B O3B H3OB 107.7
C5B O4B H4OB 110.2
C3B O5B C15B 106.26(19)
C16B O6B H6OB 109.5
O3B C1B C2B 119.8(2)
O3B C1B C11B 118.5(2)
C2B C1B C11B 121.7(2)
C3B C2B C1B 116.4(2)
C3B C2B H2B 121.8
C1B C2B H2B 121.8
O5B C3B C2B 122.4(2)
O5B C3B C4B 112.1(2)
C2B C3B C4B 125.5(2)
C12B C4B C3B 116.5(2)
C12B C4B C14B 133.2(2)
C3B C4B C14B 110.2(2)
O4B C5B C6B 123.3(2)
O4B C5B C13B 118.1(2)
C6B C5B C13B 118.6(2)
C5B C6B C7B 120.4(2)
C5B C6B H6B 119.8
C7B C6B H6B 119.8
C8B C7B C6B 121.2(2)
C8B C7B H7B 119.4
C6B C7B H7B 119.4
C7B C8B C9B 119.6(2)
C7B C8B H8B 120.2
C9B C8B H8B 120.2
C13B C9B C8B 119.3(2)
C13B C9B C10B 119.1(2)
C8B C9B C10B 121.6(2)
O2B C10B C11B 122.1(2)
O2B C10B C9B 121.5(2)
C11B C10B C9B 116.38(19)
C12B C11B C1B 118.2(2)
C12B C11B C10B 120.4(2)
C1B C11B C10B 121.3(2)
O1B C12B C4B 116.81(19)
O1B C12B C11B 121.63(19)
C4B C12B C11B 121.6(2)
O1B C13B C9B 123.3(2)
O1B C13B C5B 115.90(19)
C9B C13B C5B 120.8(2)
C4B C14B C17B 110.42(19)
C4B C14B C15B 99.73(19)
C17B C14B C15B 115.0(2)
C4B C14B C18B 114.0(2)
C17B C14B C18B 108.6(2)
C15B C14B C18B 109.1(2)
C16B C15B O5B 106.2(2)
C16B C15B C14B 120.1(2)
O5B C15B C14B 106.9(2)
C16B C15B H15B 107.7
O5B C15B H15B 107.7
C14B C15B H15B 107.7
O6B C16B C15B 115.9(3)
O6B C16B H16C 108.7
C15B C16B H16C 110.2
O6B C16B H16D 102.5
C15B C16B H16D 110.3
H16C C16B H16D 108.9
C14B C17B H17D 109.5
C14B C17B H17E 109.5
H17D C17B H17E 109.5
C14B C17B H17F 109.5
H17D C17B H17F 109.5
H17E C17B H17F 109.5
C14B C18B H18D 109.5
C14B C18B H18E 109.5
H18D C18B H18E 109.5
C14B C18B H18F 109.5
H18D C18B H18F 109.5
H18E C18B H18F 109.5
H1WA O1WA H2WA 109.3
H1WB O1WB H2WB 100.6

loop_
_geom_bond_atom_site_label_1
_geom_bond_atom_site_label_2
_geom_bond_distance
O1A C12A 1.361(3)
O1A C13A 1.370(3)
O2A C10A 1.249(3)
O3A C1A 1.354(3)
O3A H3OA 0.9841
O4A C5A 1.355(3)
O4A H4OA 0.9200
O5A C3A 1.356(3)
O5A C15A 1.466(3)
O6A C16A 1.431(3)
O6A H6OA 0.8200
C1A C2A 1.372(3)
C1A C11A 1.425(4)
C2A C3A 1.387(3)
C2A H2A 0.9300
C3A C4A 1.389(3)
C4A C12A 1.377(3)
C4A C14A 1.519(3)
C5A C6A 1.380(3)
C5A C13A 1.399(3)
C6A C7A 1.394(4)
C6A H6A 0.9300
C7A C8A 1.370(4)
C7A H7A 0.9300
C8A C9A 1.392(3)
C8A H8A 0.9300
C9A C13A 1.404(3)
C9A C10A 1.462(3)
C10A C11A 1.441(3)
C11A C12A 1.408(3)
C14A C18A 1.520(3)
C14A C17A 1.539(4)
C14A C15A 1.565(3)
C15A C16A 1.506(3)
C15A H15A 0.9800
C16A H16A 0.9700
C16A H16B 0.9700
C17A H17A 0.9600
C17A H17B 0.9600
C17A H17C 0.9600
C18A H18A 0.9600
C18A H18B 0.9600
C18A H18C 0.9600
O1B C13B 1.366(3)
O1B C12B 1.371(3)
O2B C10B 1.253(3)
O3B C1B 1.356(3)
O3B H3OB 1.0564
O4B C5B 1.360(3)
O4B H4OB 1.0223
O5B C3B 1.363(3)
O5B C15B 1.494(3)
O6B C16B 1.371(4)
O6B H6OB 0.8200
C1B C2B 1.381(3)
C1B C11B 1.419(3)
C2B C3B 1.380(3)
C2B H2B 0.9300
C3B C4B 1.391(3)
C4B C12B 1.380(3)
C4B C14B 1.510(3)
C5B C6B 1.382(3)
C5B C13B 1.397(3)
C6B C7B 1.395(4)
C6B H6B 0.9300
C7B C8B 1.353(4)
C7B H7B 0.9300
C8B C9B 1.408(3)
C8B H8B 0.9300
C9B C13B 1.393(3)
C9B C10B 1.457(3)
C10B C11B 1.433(3)
C11B C12B 1.409(3)
C14B C17B 1.525(3)
C14B C15B 1.534(4)
C14B C18B 1.535(4)
C15B C16B 1.463(4)
C15B H15B 0.9800
C16B H16C 0.9633
C16B H16D 0.9669
C17B H17D 0.9600
C17B H17E 0.9600
C17B H17F 0.9600
C18B H18D 0.9600
C18B H18E 0.9600
C18B H18F 0.9600
O1WA H1WA 0.8300
O1WA H2WA 0.9169
O1WB H1WB 0.8939
O1WB H2WB 0.8249

loop_
_geom_hbond_atom_site_label_D
_geom_hbond_atom_site_label_H
_geom_hbond_atom_site_label_A
_geom_hbond_site_symmetry_A
_geom_hbond_distance_DH
_geom_hbond_distance_HA
_geom_hbond_distance_DA
_geom_hbond_angle_DHA
_geom_hbond_publ_flag
O3A H3OA O2A 1_555 0.98 1.62 2.530(3) 152 y
O4A H4OA O1WA 1_555 0.92 1.75 2.672(3) 175 y
O6A H6OA O4B 4_466 0.82 2.12 2.918(3) 165 y
O3B H3OB O2B 1_555 1.06 1.57 2.529(3) 148 y
O4B H4OB O1WB 1_555 1.02 1.62 2.639(3) 175 y
O6B H6OB O4A 4_556 0.82 2.25 3.059(4) 167 y
O1WA H1WA O3A 3_646 0.83 2.06 2.889(3) 173 y
O1WA H2WA O6B 1_555 0.92 1.84 2.737(5) 165 y
O1WB H1WB O6A 1_555 0.89 1.86 2.691(3) 153 y
O1WB H2WB O3B 3_655 0.82 2.06 2.868(3) 164 y
C16B H16C O2B 2_665 0.96 2.46 3.389(3) 163 y

loop_
_geom_torsion_atom_site_label_1
_geom_torsion_atom_site_label_2
_geom_torsion_atom_site_label_3
_geom_torsion_atom_site_label_4
_geom_torsion
O3A C1A C2A C3A 178.9(2)
C11A C1A C2A C3A -2.1(3)
C15A O5A C3A C2A -168.9(2)
C15A O5A C3A C4A 11.1(3)
C1A C2A C3A O5A 179.4(2)
C1A C2A C3A C4A -0.6(4)
O5A C3A C4A C12A -177.4(2)
C2A C3A C4A C12A 2.6(4)
O5A C3A C4A C14A 5.2(3)
C2A C3A C4A C14A -174.8(2)
O4A C5A C6A C7A 180.0(2)
C13A C5A C6A C7A 0.9(4)
C5A C6A C7A C8A 0.4(4)
C6A C7A C8A C9A -1.1(4)
C7A C8A C9A C13A 0.6(4)
C7A C8A C9A C10A -178.5(2)
C8A C9A C10A O2A -0.3(4)
C13A C9A C10A O2A -179.4(2)
C8A C9A C10A C11A 179.5(2)
C13A C9A C10A C11A 0.4(3)
O3A C1A C11A C12A -178.2(2)
C2A C1A C11A C12A 2.8(3)
O3A C1A C11A C10A 1.4(3)
C2A C1A C11A C10A -177.6(2)
O2A C10A C11A C12A 179.4(2)
C9A C10A C11A C12A -0.4(3)
O2A C10A C11A C1A -0.2(4)
C9A C10A C11A C1A 180.0(2)
C13A O1A C12A C4A -179.2(2)
C13A O1A C12A C11A 0.4(3)
C3A C4A C12A O1A 177.84(19)
C14A C4A C12A O1A -5.5(4)
C3A C4A C12A C11A -1.8(3)
C14A C4A C12A C11A 174.9(2)
C1A C11A C12A O1A 179.6(2)
C10A C11A C12A O1A 0.0(3)
C1A C11A C12A C4A -0.8(3)
C10A C11A C12A C4A 179.6(2)
C12A O1A C13A C5A 179.80(19)
C12A O1A C13A C9A -0.4(3)
O4A C5A C13A O1A -0.7(3)
C6A C5A C13A O1A 178.5(2)
O4A C5A C13A C9A 179.5(2)
C6A C5A C13A C9A -1.4(3)
C8A C9A C13A O1A -179.2(2)
C10A C9A C13A O1A 0.0(3)
C8A C9A C13A C5A 0.6(3)
C10A C9A C13A C5A 179.8(2)
C12A C4A C14A C18A 48.8(4)
C3A C4A C14A C18A -134.4(2)
C12A C4A C14A C17A -74.8(3)
C3A C4A C14A C17A 102.1(2)
C12A C4A C14A C15A 165.6(3)
C3A C4A C14A C15A -17.5(2)
C3A O5A C15A C16A -152.6(2)
C3A O5A C15A C14A -22.4(2)
C4A C14A C15A O5A 23.6(2)
C18A C14A C15A O5A 143.6(2)
C17A C14A C15A O5A -92.7(2)
C4A C14A C15A C16A 146.4(2)
C18A C14A C15A C16A -93.5(3)
C17A C14A C15A C16A 30.1(3)
O5A C15A C16A O6A 48.9(3)
C14A C15A C16A O6A -73.3(3)
O3B C1B C2B C3B -177.6(2)
C11B C1B C2B C3B 2.6(4)
C15B O5B C3B C2B -166.8(3)
C15B O5B C3B C4B 11.9(3)
C1B C2B C3B O5B 176.9(2)
C1B C2B C3B C4B -1.6(4)
O5B C3B C4B C12B 179.9(2)
C2B C3B C4B C12B -1.5(4)
O5B C3B C4B C14B 2.1(3)
C2B C3B C4B C14B -179.2(2)
O4B C5B C6B C7B 179.1(2)
C13B C5B C6B C7B -1.1(4)
C5B C6B C7B C8B -0.9(4)
C6B C7B C8B C9B 1.7(4)
C7B C8B C9B C13B -0.4(4)
C7B C8B C9B C10B 179.5(2)
C13B C9B C10B O2B -178.8(2)
C8B C9B C10B O2B 1.3(4)
C13B C9B C10B C11B 1.0(3)
C8B C9B C10B C11B -179.0(2)
O3B C1B C11B C12B 179.7(2)
C2B C1B C11B C12B -0.5(3)
O3B C1B C11B C10B 0.9(3)
C2B C1B C11B C10B -179.3(2)
O2B C10B C11B C12B -178.7(2)
C9B C10B C11B C12B 1.5(3)
O2B C10B C11B C1B 0.1(4)
C9B C10B C11B C1B -179.7(2)
C13B O1B C12B C4B -176.88(19)
C13B O1B C12B C11B 2.7(3)
C3B C4B C12B O1B -176.83(19)
C14B C4B C12B O1B 0.3(4)
C3B C4B C12B C11B 3.6(3)
C14B C4B C12B C11B -179.2(2)
C1B C11B C12B O1B 177.8(2)
C10B C11B C12B O1B -3.4(3)
C1B C11B C12B C4B -2.7(3)
C10B C11B C12B C4B 176.1(2)
C12B O1B C13B C9B 0.0(3)
C12B O1B C13B C5B 179.70(18)
C8B C9B C13B O1B 178.1(2)
C10B C9B C13B O1B -1.8(3)
C8B C9B C13B C5B -1.6(3)
C10B C9B C13B C5B 178.5(2)
O4B C5B C13B O1B 2.4(3)
C6B C5B C13B O1B -177.4(2)
O4B C5B C13B C9B -177.9(2)
C6B C5B C13B C9B 2.3(3)
C12B C4B C14B C17B -70.3(3)
C3B C4B C14B C17B 106.9(2)
C12B C4B C14B C15B 168.3(3)
C3B C4B C14B C15B -14.4(3)
C12B C4B C14B C18B 52.2(4)
C3B C4B C14B C18B -130.5(3)
C3B O5B C15B C16B -150.5(2)
C3B O5B C15B C14B -21.1(3)
C4B C14B C15B C16B 141.8(2)
C17B C14B C15B C16B 23.8(3)
C18B C14B C15B C16B -98.5(3)
C4B C14B C15B O5B 20.9(3)
C17B C14B C15B O5B -97.2(3)
C18B C14B C15B O5B 140.6(2)
O5B C15B C16B O6B -73.8(3)
C14B C15B C16B O6B 165.0(3)

loop_
_cod_related_entry_id
_cod_related_entry_database
_cod_related_entry_code
1 ChemSpider 30656884
